data_1553022
loop_
_publ_author_name
'Mo, Zhenbo'
'Ouyang, Zhenwu'
'Wang, Lei'
'Fillman, Kathlyn L.'
'Neidig, Michael L.'
'Deng, Liang'

_publ_section_title
;
 Two- and three-coordinate formal iron(i) compounds featuring monodentate
 aminocarbene ligands
;
_journal_issue 9
_journal_name_full 'Org. Chem. Front.'
_journal_page_first 1040
_journal_paper_doi 10.1039/C4QO00175C
_journal_volume 1
_journal_year 2014
_chemical_formula_sum 'C41 H55 Cl Fe N3'
_chemical_formula_weight 681.18
_chemical_properties_physical 'Air-sensitive, Moisture-sensitive, Hygroscopic, Oxygen-sensitive'
_space_group_crystal_system monoclinic
_space_group_IT_number 14
_space_group_name_Hall '-P 2yn'
_space_group_name_H-M_alt 'P 1 21/n 1'
_atom_sites_solution_hydrogens geom
_audit_creation_method SHELXL-2013
_cell_angle_alpha 90
_cell_angle_beta 97.944(2)
_cell_angle_gamma 90
_cell_formula_units_Z 4
_cell_length_a 9.3521(9)
_cell_length_b 23.226(2)
_cell_length_c 17.0545(16)
_cell_measurement_reflns_used 6399
_cell_measurement_temperature 140(2)
_cell_measurement_theta_max 29.85
_cell_measurement_theta_min 2.37
_cell_volume 3668.9(6)
_computing_cell_refinement 'Bruker SAINT'
_computing_data_collection 'Bruker APEX2'
_computing_data_reduction 'Bruker SAINT'
_computing_molecular_graphics 'Bruker SHELXTL'
_computing_publication_material 'Bruker SHELXTL'
_computing_structure_refinement 'SHELXL-2013 (Sheldrick, 2013)'
_computing_structure_solution 'SHELXS-97 (Sheldrick, 2008)'
_diffrn_ambient_temperature 140(2)
_diffrn_measured_fraction_theta_full 1.000
_diffrn_measured_fraction_theta_max 0.996
_diffrn_measurement_device_type 'Bruker APEX-II CCD'
_diffrn_measurement_method '\f and \w scans'
_diffrn_radiation_type MoK\a
_diffrn_radiation_wavelength 0.71073
_diffrn_reflns_av_R_equivalents 0.0554
_diffrn_reflns_av_unetI/netI 0.0649
_diffrn_reflns_Laue_measured_fraction_full 1.000
_diffrn_reflns_Laue_measured_fraction_max 0.996
_diffrn_reflns_limit_h_max 12
_diffrn_reflns_limit_h_min -13
_diffrn_reflns_limit_k_max 33
_diffrn_reflns_limit_k_min -33
_diffrn_reflns_limit_l_max 21
_diffrn_reflns_limit_l_min -24
_diffrn_reflns_number 36929
_diffrn_reflns_point_group_measured_fraction_full 1.000
_diffrn_reflns_point_group_measured_fraction_max 0.996
_diffrn_reflns_theta_full 25.242
_diffrn_reflns_theta_max 30.605
_diffrn_reflns_theta_min 1.491
_exptl_absorpt_coefficient_mu 0.516
_exptl_absorpt_correction_T_max 0.7461
_exptl_absorpt_correction_T_min 0.6688
_exptl_absorpt_correction_type multi-scan
_exptl_absorpt_process_details sadabs
_exptl_crystal_colour red
_exptl_crystal_density_diffrn 1.233
_exptl_crystal_description block
_exptl_crystal_F_000 1460
_exptl_crystal_recrystallization_method 'Re-crystallisation from solvent: Et2O  and hexane'
_exptl_crystal_size_max 0.280
_exptl_crystal_size_mid 0.250
_exptl_crystal_size_min 0.100
_refine_diff_density_max 0.381
_refine_diff_density_min -0.391
_refine_diff_density_rms 0.065
_refine_ls_extinction_method none
_refine_ls_goodness_of_fit_ref 1.039
_refine_ls_hydrogen_treatment constr
_refine_ls_matrix_type full
_refine_ls_number_parameters 429
_refine_ls_number_reflns 11260
_refine_ls_number_restraints 0
_refine_ls_restrained_S_all 1.039
_refine_ls_R_factor_all 0.0816
_refine_ls_R_factor_gt 0.0428
_refine_ls_shift/su_max 0.027
_refine_ls_shift/su_mean 0.001
_refine_ls_structure_factor_coef Fsqd
_refine_ls_weighting_details 'w=1/[\s^2^(Fo^2^)+(0.0517P)^2^] where P=(Fo^2^+2Fc^2^)/3'
_refine_ls_weighting_scheme calc
_refine_ls_wR_factor_gt 0.0989
_refine_ls_wR_factor_ref 0.1139
_reflns_Friedel_coverage 0.000
_reflns_number_gt 7530
_reflns_number_total 11260
_reflns_threshold_expression 'I > 2\s(I)'
_cod_data_source_file c4qo00175c2.cif
_cod_data_source_block 2
_cod_original_sg_symbol_H-M 'P 21/n'
_cod_database_code 1553022
_shelx_space_group_comment
; 
The symmetry employed for this shelxl refinement is uniquely defined 
by the following loop, which should always be used as a source of 
symmetry information in preference to the above space-group names. 
They are only intended as comments. 
;
_shelx_estimated_absorpt_t_min 0.869
_shelx_estimated_absorpt_t_max 0.950
_shelxl_version_number 2013-4

loop_
_space_group_symop_operation_xyz
'x, y, z'
'-x+1/2, y+1/2, -z+1/2'
'-x, -y, -z'
'x-1/2, -y-1/2, z-1/2'

loop_
_atom_site_label
_atom_site_type_symbol
_atom_site_fract_x
_atom_site_fract_y
_atom_site_fract_z
_atom_site_U_iso_or_equiv
_atom_site_adp_type
_atom_site_occupancy
_atom_site_site_symmetry_order
_atom_site_calc_flag
_atom_site_refinement_flags_posn
_atom_site_refinement_flags_adp
Cl1 Cl -0.03675(5) 0.03528(2) 0.21040(3) 0.03082(11) Uani 1 1 d . .
Fe1 Fe 0.14361(2) 0.09961(2) 0.24404(2) 0.01826(7) Uani 1 1 d . .
N1 N 0.43040(15) 0.05365(6) 0.33703(9) 0.0195(3) Uani 1 1 d . .
N2 N 0.45100(15) 0.05574(6) 0.21382(9) 0.0198(3) Uani 1 1 d . .
N3 N 0.08530(14) 0.22707(6) 0.22656(8) 0.0176(3) Uani 1 1 d . .
C1 C 0.35434(18) 0.06660(7) 0.26538(10) 0.0182(3) Uani 1 1 d . .
C2 C 0.08584(17) 0.17665(7) 0.26713(10) 0.0171(3) Uani 1 1 d . .
C3 C 0.57010(19) 0.03645(8) 0.33032(11) 0.0264(4) Uani 1 1 d . .
H3 H 0.6426 0.0257 0.3724 0.032 Uiso 1 1 calc R U
C4 C 0.58343(19) 0.03788(8) 0.25336(11) 0.0266(4) Uani 1 1 d . .
H4 H 0.6672 0.0285 0.2302 0.032 Uiso 1 1 calc R U
C5 C 0.37069(18) 0.05334(7) 0.41035(10) 0.0195(3) Uani 1 1 d . .
C6 C 0.41848(19) 0.09351(7) 0.46886(11) 0.0229(4) Uani 1 1 d . .
C7 C 0.3508(2) 0.09441(8) 0.53639(11) 0.0247(4) Uani 1 1 d . .
H7 H 0.3822 0.1216 0.5768 0.030 Uiso 1 1 calc R U
C8 C 0.2395(2) 0.05728(8) 0.54716(11) 0.0253(4) Uani 1 1 d . .
C9 C 0.20328(19) 0.01473(8) 0.49001(11) 0.0247(4) Uani 1 1 d . .
H9 H 0.1318 -0.0129 0.4981 0.030 Uiso 1 1 calc R U
C10 C 0.26859(19) 0.01158(7) 0.42168(11) 0.0219(4) Uani 1 1 d . .
C11 C 0.2330(2) -0.03710(8) 0.36403(12) 0.0288(4) Uani 1 1 d . .
H11A H 0.1951 -0.0697 0.3912 0.043 Uiso 1 1 calc R U
H11B H 0.3206 -0.0490 0.3427 0.043 Uiso 1 1 calc R U
H11C H 0.1603 -0.0243 0.3206 0.043 Uiso 1 1 calc R U
C12 C 0.1613(2) 0.06262(10) 0.61786(12) 0.0360(5) Uani 1 1 d . .
H12A H 0.2292 0.0746 0.6639 0.054 Uiso 1 1 calc R U
H12B H 0.1191 0.0253 0.6287 0.054 Uiso 1 1 calc R U
H12C H 0.0844 0.0914 0.6071 0.054 Uiso 1 1 calc R U
C13 C 0.5398(2) 0.13468(9) 0.46129(12) 0.0332(5) Uani 1 1 d . .
H13A H 0.5332 0.1677 0.4964 0.050 Uiso 1 1 calc R U
H13B H 0.5329 0.1481 0.4064 0.050 Uiso 1 1 calc R U
H13C H 0.6324 0.1151 0.4761 0.050 Uiso 1 1 calc R U
C14 C 0.41908(18) 0.05918(7) 0.12861(10) 0.0196(3) Uani 1 1 d . .
C15 C 0.48353(19) 0.10260(7) 0.08927(11) 0.0218(3) Uani 1 1 d . .
C16 C 0.44648(19) 0.10641(8) 0.00805(11) 0.0247(4) Uani 1 1 d . .
H16 H 0.4883 0.1361 -0.0197 0.030 Uiso 1 1 calc R U
C17 C 0.3505(2) 0.06851(8) -0.03431(11) 0.0243(4) Uani 1 1 d . .
C18 C 0.2966(2) 0.02359(8) 0.00636(11) 0.0250(4) Uani 1 1 d . .
H18 H 0.2353 -0.0040 -0.0225 0.030 Uiso 1 1 calc R U
C19 C 0.32945(19) 0.01753(7) 0.08827(11) 0.0221(4) Uani 1 1 d . .
C20 C 0.2714(2) -0.03256(8) 0.12942(12) 0.0304(4) Uani 1 1 d . .
H20A H 0.3386 -0.0423 0.1768 0.046 Uiso 1 1 calc R U
H20B H 0.2602 -0.0657 0.0936 0.046 Uiso 1 1 calc R U
H20C H 0.1774 -0.0224 0.1447 0.046 Uiso 1 1 calc R U
C21 C 0.3076(2) 0.07626(9) -0.12211(12) 0.0345(5) Uani 1 1 d . .
H21A H 0.3884 0.0654 -0.1500 0.052 Uiso 1 1 calc R U
H21B H 0.2823 0.1167 -0.1334 0.052 Uiso 1 1 calc R U
H21C H 0.2241 0.0518 -0.1401 0.052 Uiso 1 1 calc R U
C22 C 0.5926(2) 0.14318(9) 0.13215(12) 0.0299(4) Uani 1 1 d . .
H22A H 0.6875 0.1246 0.1404 0.045 Uiso 1 1 calc R U
H22B H 0.5637 0.1533 0.1835 0.045 Uiso 1 1 calc R U
H22C H 0.5976 0.1782 0.1005 0.045 Uiso 1 1 calc R U
C23 C 0.00616(18) 0.18866(7) 0.33888(10) 0.0197(3) Uani 1 1 d . .
C24 C -0.0239(2) 0.25414(8) 0.33513(11) 0.0237(4) Uani 1 1 d . .
H24A H -0.1213 0.2624 0.3487 0.028 Uiso 1 1 calc R U
H24B H 0.0482 0.2749 0.3729 0.028 Uiso 1 1 calc R U
C25 C -0.01322(18) 0.27302(7) 0.25019(10) 0.0199(3) Uani 1 1 d . .
C26 C 0.0454(2) 0.33398(8) 0.24555(12) 0.0273(4) Uani 1 1 d . .
H26A H 0.1265 0.3396 0.2878 0.041 Uiso 1 1 calc R U
H26B H -0.0310 0.3618 0.2519 0.041 Uiso 1 1 calc R U
H26C H 0.0783 0.3397 0.1940 0.041 Uiso 1 1 calc R U
C27 C -0.15863(19) 0.27035(8) 0.19687(12) 0.0261(4) Uani 1 1 d . .
H27A H -0.1451 0.2801 0.1425 0.039 Uiso 1 1 calc R U
H27B H -0.2255 0.2979 0.2158 0.039 Uiso 1 1 calc R U
H27C H -0.1984 0.2314 0.1982 0.039 Uiso 1 1 calc R U
C28 C 0.1062(2) 0.17272(9) 0.41421(11) 0.0288(4) Uani 1 1 d . .
H28A H 0.1270 0.1314 0.4140 0.043 Uiso 1 1 calc R U
H28B H 0.0592 0.1821 0.4605 0.043 Uiso 1 1 calc R U
H28C H 0.1965 0.1944 0.4165 0.043 Uiso 1 1 calc R U
C29 C -0.1328(2) 0.15321(8) 0.33564(12) 0.0289(4) Uani 1 1 d . .
H29A H -0.1089 0.1121 0.3371 0.043 Uiso 1 1 calc R U
H29B H -0.1967 0.1620 0.2866 0.043 Uiso 1 1 calc R U
H29C H -0.1816 0.1629 0.3812 0.043 Uiso 1 1 calc R U
C30 C 0.16662(18) 0.23507(7) 0.16168(10) 0.0183(3) Uani 1 1 d . .
C31 C 0.30113(18) 0.26337(7) 0.17767(10) 0.0205(3) Uani 1 1 d . .
C32 C 0.3782(2) 0.27316(8) 0.11477(12) 0.0279(4) Uani 1 1 d . .
H32 H 0.4681 0.2928 0.1241 0.034 Uiso 1 1 calc R U
C33 C 0.3265(2) 0.25484(9) 0.03905(11) 0.0298(4) Uani 1 1 d . .
H33 H 0.3795 0.2627 -0.0034 0.036 Uiso 1 1 calc R U
C34 C 0.1983(2) 0.22525(8) 0.02532(11) 0.0255(4) Uani 1 1 d . .
H34 H 0.1654 0.2116 -0.0266 0.031 Uiso 1 1 calc R U
C35 C 0.11529(18) 0.21474(7) 0.08565(10) 0.0204(3) Uani 1 1 d . .
C36 C -0.02173(19) 0.17930(8) 0.06624(11) 0.0241(4) Uani 1 1 d . .
H36 H -0.0661 0.1745 0.1159 0.029 Uiso 1 1 calc R U
C37 C 0.0138(2) 0.11941(9) 0.03682(12) 0.0355(5) Uani 1 1 d . .
H37A H 0.0462 0.1228 -0.0152 0.053 Uiso 1 1 calc R U
H37B H -0.0726 0.0951 0.0326 0.053 Uiso 1 1 calc R U
H37C H 0.0906 0.1020 0.0743 0.053 Uiso 1 1 calc R U
C38 C -0.1326(2) 0.20850(10) 0.00441(12) 0.0338(5) Uani 1 1 d . .
H38A H -0.1568 0.2465 0.0237 0.051 Uiso 1 1 calc R U
H38B H -0.2201 0.1848 -0.0048 0.051 Uiso 1 1 calc R U
H38C H -0.0919 0.2128 -0.0452 0.051 Uiso 1 1 calc R U
C39 C 0.36789(19) 0.27901(7) 0.26125(11) 0.0224(4) Uani 1 1 d . .
H39 H 0.2905 0.2765 0.2961 0.027 Uiso 1 1 calc R U
C40 C 0.4302(2) 0.34035(8) 0.26809(12) 0.0316(4) Uani 1 1 d . .
H40A H 0.5099 0.3434 0.2365 0.047 Uiso 1 1 calc R U
H40B H 0.4660 0.3488 0.3237 0.047 Uiso 1 1 calc R U
H40C H 0.3546 0.3680 0.2485 0.047 Uiso 1 1 calc R U
C41 C 0.4857(2) 0.23558(8) 0.29154(12) 0.0286(4) Uani 1 1 d . .
H41A H 0.4452 0.1966 0.2877 0.043 Uiso 1 1 calc R U
H41B H 0.5227 0.2441 0.3469 0.043 Uiso 1 1 calc R U
H41C H 0.5646 0.2382 0.2594 0.043 Uiso 1 1 calc R U

loop_
_atom_site_aniso_label
_atom_site_aniso_U_11
_atom_site_aniso_U_22
_atom_site_aniso_U_33
_atom_site_aniso_U_23
_atom_site_aniso_U_13
_atom_site_aniso_U_12
Cl1 0.0199(2) 0.0287(2) 0.0436(3) -0.0056(2) 0.00363(19) -0.00684(17)
Fe1 0.01605(12) 0.01828(12) 0.02057(13) 0.00017(10) 0.00293(9) 0.00068(9)
N1 0.0176(7) 0.0229(7) 0.0182(7) 0.0009(6) 0.0032(6) 0.0020(5)
N2 0.0177(7) 0.0226(7) 0.0194(7) -0.0004(6) 0.0038(6) 0.0021(5)
N3 0.0168(7) 0.0191(7) 0.0176(7) 0.0001(5) 0.0047(6) 0.0017(5)
C1 0.0187(8) 0.0179(8) 0.0180(9) -0.0008(6) 0.0022(7) -0.0020(6)
C2 0.0142(7) 0.0207(8) 0.0162(8) 0.0009(6) 0.0008(6) -0.0012(6)
C3 0.0183(8) 0.0340(10) 0.0263(10) 0.0016(8) 0.0009(7) 0.0065(7)
C4 0.0172(8) 0.0343(10) 0.0285(10) 0.0002(8) 0.0037(7) 0.0058(7)
C5 0.0189(8) 0.0219(8) 0.0175(8) 0.0030(6) 0.0020(7) 0.0044(6)
C6 0.0239(9) 0.0217(8) 0.0221(9) 0.0032(7) -0.0004(7) 0.0020(7)
C7 0.0309(9) 0.0239(9) 0.0181(9) -0.0020(7) -0.0003(7) 0.0031(7)
C8 0.0255(9) 0.0293(9) 0.0212(9) 0.0042(7) 0.0034(7) 0.0087(7)
C9 0.0208(8) 0.0294(9) 0.0242(10) 0.0058(7) 0.0037(7) 0.0009(7)
C10 0.0233(9) 0.0212(8) 0.0205(9) 0.0027(7) 0.0001(7) 0.0013(7)
C11 0.0333(10) 0.0249(9) 0.0282(10) -0.0009(8) 0.0039(8) -0.0043(8)
C12 0.0360(11) 0.0465(13) 0.0275(11) 0.0017(9) 0.0113(9) 0.0084(9)
C13 0.0383(11) 0.0305(10) 0.0300(11) -0.0008(8) 0.0021(9) -0.0114(8)
C14 0.0182(8) 0.0224(8) 0.0187(9) -0.0012(7) 0.0047(7) 0.0027(6)
C15 0.0225(8) 0.0213(8) 0.0226(9) -0.0039(7) 0.0064(7) 0.0003(7)
C16 0.0266(9) 0.0257(9) 0.0231(9) -0.0004(7) 0.0080(7) -0.0017(7)
C17 0.0271(9) 0.0259(9) 0.0206(9) -0.0025(7) 0.0057(7) -0.0002(7)
C18 0.0266(9) 0.0242(9) 0.0237(10) -0.0058(7) 0.0019(8) -0.0034(7)
C19 0.0215(8) 0.0211(8) 0.0243(9) -0.0024(7) 0.0052(7) -0.0008(7)
C20 0.0358(11) 0.0248(9) 0.0311(11) -0.0004(8) 0.0066(9) -0.0055(8)
C21 0.0417(12) 0.0393(11) 0.0221(10) -0.0030(8) 0.0035(9) -0.0067(9)
C22 0.0325(10) 0.0314(10) 0.0267(10) -0.0057(8) 0.0070(8) -0.0099(8)
C23 0.0195(8) 0.0221(8) 0.0182(8) 0.0018(6) 0.0044(7) 0.0028(6)
C24 0.0255(9) 0.0248(9) 0.0218(9) -0.0005(7) 0.0068(7) 0.0039(7)
C25 0.0198(8) 0.0192(8) 0.0218(9) 0.0007(6) 0.0069(7) 0.0035(6)
C26 0.0289(9) 0.0195(8) 0.0348(11) -0.0010(8) 0.0089(8) 0.0039(7)
C27 0.0229(9) 0.0276(9) 0.0278(10) 0.0035(8) 0.0040(8) 0.0058(7)
C28 0.0324(10) 0.0355(11) 0.0184(9) -0.0001(8) 0.0024(8) 0.0085(8)
C29 0.0243(9) 0.0327(10) 0.0323(11) 0.0024(8) 0.0130(8) -0.0030(8)
C30 0.0186(8) 0.0189(8) 0.0180(8) 0.0024(6) 0.0049(7) 0.0029(6)
C31 0.0187(8) 0.0224(8) 0.0209(9) 0.0024(7) 0.0040(7) 0.0004(6)
C32 0.0231(9) 0.0338(10) 0.0283(10) 0.0047(8) 0.0086(8) -0.0044(8)
C33 0.0285(10) 0.0408(11) 0.0223(10) 0.0062(8) 0.0116(8) -0.0010(8)
C34 0.0287(9) 0.0314(10) 0.0164(9) 0.0017(7) 0.0038(7) 0.0031(8)
C35 0.0207(8) 0.0225(8) 0.0184(9) 0.0024(7) 0.0042(7) 0.0034(7)
C36 0.0250(9) 0.0283(9) 0.0188(9) 0.0008(7) 0.0022(7) -0.0017(7)
C37 0.0480(13) 0.0307(10) 0.0271(11) -0.0042(8) 0.0027(9) -0.0046(9)
C38 0.0250(10) 0.0495(13) 0.0258(10) 0.0041(9) -0.0005(8) 0.0004(9)
C39 0.0212(8) 0.0238(8) 0.0228(9) 0.0007(7) 0.0046(7) -0.0036(7)
C40 0.0334(10) 0.0285(10) 0.0326(11) -0.0011(8) 0.0039(9) -0.0061(8)
C41 0.0278(10) 0.0321(10) 0.0251(10) 0.0003(8) 0.0003(8) 0.0015(8)

loop_
_atom_type_symbol
_atom_type_description
_atom_type_scat_dispersion_real
_atom_type_scat_dispersion_imag
_atom_type_scat_source
C C 0.0033 0.0016 'International Tables Vol C Tables 4.2.6.8 and 6.1.1.4'
H H 0.0000 0.0000 'International Tables Vol C Tables 4.2.6.8 and 6.1.1.4'
N N 0.0061 0.0033 'International Tables Vol C Tables 4.2.6.8 and 6.1.1.4'
Cl Cl 0.1484 0.1585 'International Tables Vol C Tables 4.2.6.8 and 6.1.1.4'
Fe Fe 0.3463 0.8444 'International Tables Vol C Tables 4.2.6.8 and 6.1.1.4'

loop_
_geom_angle_atom_site_label_1
_geom_angle_atom_site_label_2
_geom_angle_atom_site_label_3
_geom_angle
C2 Fe1 C1 125.96(6)
C2 Fe1 Cl1 116.38(5)
C1 Fe1 Cl1 116.81(5)
C1 N1 C3 111.81(14)
C1 N1 C5 124.38(14)
C3 N1 C5 123.64(14)
C1 N2 C4 111.51(15)
C1 N2 C14 124.96(14)
C4 N2 C14 123.45(15)
C2 N3 C30 122.50(13)
C2 N3 C25 115.78(13)
C30 N3 C25 121.61(13)
N1 C1 N2 103.10(14)
N1 C1 Fe1 126.77(12)
N2 C1 Fe1 130.05(12)
N3 C2 C23 106.23(13)
N3 C2 Fe1 132.66(12)
C23 C2 Fe1 120.66(11)
C4 C3 N1 106.92(16)
C4 C3 H3 126.5
N1 C3 H3 126.5
C3 C4 N2 106.65(16)
C3 C4 H4 126.7
N2 C4 H4 126.7
C6 C5 C10 121.66(16)
C6 C5 N1 119.63(15)
C10 C5 N1 118.68(16)
C7 C6 C5 117.77(16)
C7 C6 C13 119.85(17)
C5 C6 C13 122.38(17)
C8 C7 C6 122.56(17)
C8 C7 H7 118.7
C6 C7 H7 118.7
C7 C8 C9 117.59(17)
C7 C8 C12 121.00(18)
C9 C8 C12 121.41(18)
C10 C9 C8 121.99(17)
C10 C9 H9 119.0
C8 C9 H9 119.0
C9 C10 C5 117.94(17)
C9 C10 C11 120.27(16)
C5 C10 C11 121.75(16)
C10 C11 H11A 109.5
C10 C11 H11B 109.5
H11A C11 H11B 109.5
C10 C11 H11C 109.5
H11A C11 H11C 109.5
H11B C11 H11C 109.5
C8 C12 H12A 109.5
C8 C12 H12B 109.5
H12A C12 H12B 109.5
C8 C12 H12C 109.5
H12A C12 H12C 109.5
H12B C12 H12C 109.5
C6 C13 H13A 109.5
C6 C13 H13B 109.5
H13A C13 H13B 109.5
C6 C13 H13C 109.5
H13A C13 H13C 109.5
H13B C13 H13C 109.5
C15 C14 C19 122.27(16)
C15 C14 N2 118.76(15)
C19 C14 N2 118.92(15)
C16 C15 C14 117.59(16)
C16 C15 C22 120.44(17)
C14 C15 C22 121.95(16)
C15 C16 C17 122.38(17)
C15 C16 H16 118.8
C17 C16 H16 118.8
C18 C17 C16 118.12(17)
C18 C17 C21 121.46(17)
C16 C17 C21 120.42(17)
C17 C18 C19 122.14(17)
C17 C18 H18 118.9
C19 C18 H18 118.9
C18 C19 C14 117.21(16)
C18 C19 C20 120.21(16)
C14 C19 C20 122.57(17)
C19 C20 H20A 109.5
C19 C20 H20B 109.5
H20A C20 H20B 109.5
C19 C20 H20C 109.5
H20A C20 H20C 109.5
H20B C20 H20C 109.5
C17 C21 H21A 109.5
C17 C21 H21B 109.5
H21A C21 H21B 109.5
C17 C21 H21C 109.5
H21A C21 H21C 109.5
H21B C21 H21C 109.5
C15 C22 H22A 109.5
C15 C22 H22B 109.5
H22A C22 H22B 109.5
C15 C22 H22C 109.5
H22A C22 H22C 109.5
H22B C22 H22C 109.5
C28 C23 C29 108.52(15)
C28 C23 C2 108.46(14)
C29 C23 C2 111.97(14)
C28 C23 C24 111.10(15)
C29 C23 C24 112.25(14)
C2 C23 C24 104.47(13)
C25 C24 C23 106.61(14)
C25 C24 H24A 110.4
C23 C24 H24A 110.4
C25 C24 H24B 110.4
C23 C24 H24B 110.4
H24A C24 H24B 108.6
N3 C25 C26 114.07(14)
N3 C25 C27 109.87(14)
C26 C25 C27 107.67(14)
N3 C25 C24 99.97(13)
C26 C25 C24 112.72(15)
C27 C25 C24 112.50(15)
C25 C26 H26A 109.5
C25 C26 H26B 109.5
H26A C26 H26B 109.5
C25 C26 H26C 109.5
H26A C26 H26C 109.5
H26B C26 H26C 109.5
C25 C27 H27A 109.5
C25 C27 H27B 109.5
H27A C27 H27B 109.5
C25 C27 H27C 109.5
H27A C27 H27C 109.5
H27B C27 H27C 109.5
C23 C28 H28A 109.5
C23 C28 H28B 109.5
H28A C28 H28B 109.5
C23 C28 H28C 109.5
H28A C28 H28C 109.5
H28B C28 H28C 109.5
C23 C29 H29A 109.5
C23 C29 H29B 109.5
H29A C29 H29B 109.5
C23 C29 H29C 109.5
H29A C29 H29C 109.5
H29B C29 H29C 109.5
C35 C30 C31 121.18(15)
C35 C30 N3 121.23(15)
C31 C30 N3 117.58(15)
C32 C31 C30 118.02(17)
C32 C31 C39 119.66(16)
C30 C31 C39 122.15(15)
C33 C32 C31 121.24(17)
C33 C32 H32 119.4
C31 C32 H32 119.4
C34 C33 C32 119.85(17)
C34 C33 H33 120.1
C32 C33 H33 120.1
C33 C34 C35 121.60(18)
C33 C34 H34 119.2
C35 C34 H34 119.2
C34 C35 C30 118.02(16)
C34 C35 C36 118.22(16)
C30 C35 C36 123.68(15)
C35 C36 C38 112.35(16)
C35 C36 C37 110.40(15)
C38 C36 C37 109.50(16)
C35 C36 H36 108.2
C38 C36 H36 108.2
C37 C36 H36 108.2
C36 C37 H37A 109.5
C36 C37 H37B 109.5
H37A C37 H37B 109.5
C36 C37 H37C 109.5
H37A C37 H37C 109.5
H37B C37 H37C 109.5
C36 C38 H38A 109.5
C36 C38 H38B 109.5
H38A C38 H38B 109.5
C36 C38 H38C 109.5
H38A C38 H38C 109.5
H38B C38 H38C 109.5
C31 C39 C41 110.03(15)
C31 C39 C40 113.27(15)
C41 C39 C40 109.72(15)
C31 C39 H39 107.9
C41 C39 H39 107.9
C40 C39 H39 107.9
C39 C40 H40A 109.5
C39 C40 H40B 109.5
H40A C40 H40B 109.5
C39 C40 H40C 109.5
H40A C40 H40C 109.5
H40B C40 H40C 109.5
C39 C41 H41A 109.5
C39 C41 H41B 109.5
H41A C41 H41B 109.5
C39 C41 H41C 109.5
H41A C41 H41C 109.5
H41B C41 H41C 109.5

loop_
_geom_bond_atom_site_label_1
_geom_bond_atom_site_label_2
_geom_bond_distance
Cl1 Fe1 2.2670(5)
Fe1 C2 1.9253(17)
Fe1 C1 2.0991(17)
N1 C1 1.360(2)
N1 C3 1.386(2)
N1 C5 1.438(2)
N2 C1 1.369(2)
N2 C4 1.389(2)
N2 C14 1.445(2)
N3 C2 1.360(2)
N3 C30 1.439(2)
N3 C25 1.501(2)
C2 C23 1.543(2)
C3 C4 1.336(3)
C3 H3 0.9500
C4 H4 0.9500
C5 C6 1.394(2)
C5 C10 1.393(2)
C6 C7 1.389(3)
C6 C13 1.503(3)
C7 C8 1.383(3)
C7 H7 0.9500
C8 C9 1.397(3)
C8 C12 1.500(3)
C9 C10 1.390(3)
C9 H9 0.9500
C10 C11 1.505(2)
C11 H11A 0.9800
C11 H11B 0.9800
C11 H11C 0.9800
C12 H12A 0.9800
C12 H12B 0.9800
C12 H12C 0.9800
C13 H13A 0.9800
C13 H13B 0.9800
C13 H13C 0.9800
C14 C15 1.394(2)
C14 C19 1.397(2)
C15 C16 1.383(2)
C15 C22 1.502(2)
C16 C17 1.387(3)
C16 H16 0.9500
C17 C18 1.386(3)
C17 C21 1.507(3)
C18 C19 1.395(3)
C18 H18 0.9500
C19 C20 1.499(2)
C20 H20A 0.9800
C20 H20B 0.9800
C20 H20C 0.9800
C21 H21A 0.9800
C21 H21B 0.9800
C21 H21C 0.9800
C22 H22A 0.9800
C22 H22B 0.9800
C22 H22C 0.9800
C23 C28 1.527(2)
C23 C29 1.533(2)
C23 C24 1.546(2)
C24 C25 1.530(2)
C24 H24A 0.9900
C24 H24B 0.9900
C25 C26 1.524(2)
C25 C27 1.529(2)
C26 H26A 0.9800
C26 H26B 0.9800
C26 H26C 0.9800
C27 H27A 0.9800
C27 H27B 0.9800
C27 H27C 0.9800
C28 H28A 0.9800
C28 H28B 0.9800
C28 H28C 0.9800
C29 H29A 0.9800
C29 H29B 0.9800
C29 H29C 0.9800
C30 C35 1.401(2)
C30 C31 1.412(2)
C31 C32 1.391(2)
C31 C39 1.519(2)
C32 C33 1.382(3)
C32 H32 0.9500
C33 C34 1.374(3)
C33 H33 0.9500
C34 C35 1.393(2)
C34 H34 0.9500
C35 C36 1.520(2)
C36 C38 1.531(3)
C36 C37 1.531(3)
C36 H36 1.0000
C37 H37A 0.9800
C37 H37B 0.9800
C37 H37C 0.9800
C38 H38A 0.9800
C38 H38B 0.9800
C38 H38C 0.9800
C39 C41 1.530(3)
C39 C40 1.538(2)
C39 H39 1.0000
C40 H40A 0.9800
C40 H40B 0.9800
C40 H40C 0.9800
C41 H41A 0.9800
C41 H41B 0.9800
C41 H41C 0.9800

loop_
_geom_torsion_atom_site_label_1
_geom_torsion_atom_site_label_2
_geom_torsion_atom_site_label_3
_geom_torsion_atom_site_label_4
_geom_torsion
C3 N1 C1 N2 1.15(18)
C5 N1 C1 N2 -174.28(15)
C3 N1 C1 Fe1 -175.81(13)
C5 N1 C1 Fe1 8.8(2)
C4 N2 C1 N1 -1.32(18)
C14 N2 C1 N1 175.57(15)
C4 N2 C1 Fe1 175.49(13)
C14 N2 C1 Fe1 -7.6(2)
C30 N3 C2 C23 171.40(14)
C25 N3 C2 C23 -12.39(18)
C30 N3 C2 Fe1 -16.5(2)
C25 N3 C2 Fe1 159.67(13)
C1 N1 C3 C4 -0.6(2)
C5 N1 C3 C4 174.89(16)
N1 C3 C4 N2 -0.3(2)
C1 N2 C4 C3 1.0(2)
C14 N2 C4 C3 -175.91(16)
C1 N1 C5 C6 -114.02(19)
C3 N1 C5 C6 71.1(2)
C1 N1 C5 C10 67.6(2)
C3 N1 C5 C10 -107.3(2)
C10 C5 C6 C7 -6.2(3)
N1 C5 C6 C7 175.49(15)
C10 C5 C6 C13 173.22(17)
N1 C5 C6 C13 -5.1(3)
C5 C6 C7 C8 0.1(3)
C13 C6 C7 C8 -179.37(17)
C6 C7 C8 C9 5.1(3)
C6 C7 C8 C12 -175.10(17)
C7 C8 C9 C10 -4.4(3)
C12 C8 C9 C10 175.79(17)
C8 C9 C10 C5 -1.4(3)
C8 C9 C10 C11 176.21(17)
C6 C5 C10 C9 6.8(3)
N1 C5 C10 C9 -174.84(15)
C6 C5 C10 C11 -170.75(16)
N1 C5 C10 C11 7.6(2)
C1 N2 C14 C15 111.91(19)
C4 N2 C14 C15 -71.6(2)
C1 N2 C14 C19 -70.7(2)
C4 N2 C14 C19 105.9(2)
C19 C14 C15 C16 5.3(3)
N2 C14 C15 C16 -177.36(15)
C19 C14 C15 C22 -173.05(17)
N2 C14 C15 C22 4.3(2)
C14 C15 C16 C17 -0.8(3)
C22 C15 C16 C17 177.53(17)
C15 C16 C17 C18 -3.5(3)
C15 C16 C17 C21 176.80(18)
C16 C17 C18 C19 3.7(3)
C21 C17 C18 C19 -176.63(18)
C17 C18 C19 C14 0.5(3)
C17 C18 C19 C20 -178.56(17)
C15 C14 C19 C18 -5.1(3)
N2 C14 C19 C18 177.56(15)
C15 C14 C19 C20 173.90(17)
N2 C14 C19 C20 -3.4(2)
N3 C2 C23 C28 -123.86(15)
Fe1 C2 C23 C28 62.93(17)
N3 C2 C23 C29 116.42(15)
Fe1 C2 C23 C29 -56.80(18)
N3 C2 C23 C24 -5.30(17)
Fe1 C2 C23 C24 -178.52(11)
C28 C23 C24 C25 136.75(15)
C29 C23 C24 C25 -101.54(17)
C2 C23 C24 C25 20.00(17)
C2 N3 C25 C26 144.93(15)
C30 N3 C25 C26 -38.8(2)
C2 N3 C25 C27 -94.08(17)
C30 N3 C25 C27 82.17(18)
C2 N3 C25 C24 24.39(18)
C30 N3 C25 C24 -159.36(14)
C23 C24 C25 N3 -25.43(16)
C23 C24 C25 C26 -146.94(15)
C23 C24 C25 C27 91.08(16)
C2 N3 C30 C35 80.3(2)
C25 N3 C30 C35 -95.66(19)
C2 N3 C30 C31 -98.72(19)
C25 N3 C30 C31 85.29(19)
C35 C30 C31 C32 3.2(3)
N3 C30 C31 C32 -177.73(15)
C35 C30 C31 C39 -172.05(16)
N3 C30 C31 C39 7.0(2)
C30 C31 C32 C33 -1.2(3)
C39 C31 C32 C33 174.17(18)
C31 C32 C33 C34 -1.5(3)
C32 C33 C34 C35 2.3(3)
C33 C34 C35 C30 -0.3(3)
C33 C34 C35 C36 -177.24(17)
C31 C30 C35 C34 -2.5(3)
N3 C30 C35 C34 178.50(15)
C31 C30 C35 C36 174.28(16)
N3 C30 C35 C36 -4.7(3)
C34 C35 C36 C38 -62.8(2)
C30 C35 C36 C38 120.45(19)
C34 C35 C36 C37 59.7(2)
C30 C35 C36 C37 -117.01(19)
C32 C31 C39 C41 -73.8(2)
C30 C31 C39 C41 101.36(19)
C32 C31 C39 C40 49.4(2)
C30 C31 C39 C40 -135.43(17)
